data_1514643
loop_
_publ_author_name
'Franzoni, Ivan'
'Gu\'en\'ee, Laure'
'Mazet, Cl\'ement'

_publ_section_title
;
 Access to congested quaternary centers by Pd-catalyzed intermolecular
 \g-arylation of unactivated \a,\b-unsaturated aldehydes
;
_journal_issue 6
_journal_name_full 'Chemical Science'
_journal_page_first 2619
_journal_paper_doi 10.1039/c3sc50806d
_journal_volume 4
_journal_year 2013
_chemical_formula_moiety 'C22 H20 O'
_chemical_formula_sum 'C22 H20 O'
_chemical_formula_weight 300.38
_chemical_name_systematic
;
?
;
_space_group_IT_number 14
_symmetry_cell_setting monoclinic
_symmetry_space_group_name_Hall '-P 2ybc'
_symmetry_space_group_name_H-M 'P 1 21/c 1'
_atom_sites_solution_hydrogens geom
_atom_sites_solution_primary direct
_atom_sites_solution_secondary difmap
_audit_creation_method SHELXL-97
_cell_angle_alpha 90.00
_cell_angle_beta 115.425(2)
_cell_angle_gamma 90.00
_cell_formula_units_Z 4
_cell_length_a 16.0527(3)
_cell_length_b 5.53030(10)
_cell_length_c 20.7663(7)
_cell_measurement_reflns_used 4160
_cell_measurement_temperature 180(2)
_cell_measurement_theta_max 73.1174
_cell_measurement_theta_min 2.9430
_cell_volume 1665.00(8)
_computing_cell_refinement
;
CrysAlisPro, Agilent Technologies,
Version 1.171.35.11 (release 16-05-2011 CrysAlis171 .NET)
(compiled May 16 2011,17:55:39)
;
_computing_data_collection
;
CrysAlisPro, Agilent Technologies,
Version 1.171.35.11 (release 16-05-2011 CrysAlis171 .NET)
(compiled May 16 2011,17:55:39)
;
_computing_data_reduction
;
CrysAlisPro, Agilent Technologies,
Version 1.171.35.11 (release 16-05-2011 CrysAlis171 .NET)
(compiled May 16 2011,17:55:39)
;
_computing_molecular_graphics 'ORTEP 3 (Farrugia, 1997)'
_computing_publication_material ShelX_Acta
_computing_structure_refinement 'SHELXL-97 (Sheldrick, 2008)'
_computing_structure_solution 'SHELXS-97 (Sheldrick, 2008)'
_diffrn_ambient_temperature 180(2)
_diffrn_detector_area_resol_mean 10.4679
_diffrn_measured_fraction_theta_full 0.999
_diffrn_measured_fraction_theta_max 0.972
_diffrn_measurement_device_type 'SuperNova, Dual, Cu at zero, Atlas'
_diffrn_measurement_method '\w scans'
_diffrn_radiation_monochromator mirror
_diffrn_radiation_source 'SuperNova (Cu) X-ray Source'
_diffrn_radiation_type CuK\a
_diffrn_radiation_wavelength 1.54184
_diffrn_reflns_av_R_equivalents 0.0109
_diffrn_reflns_av_sigmaI/netI 0.0138
_diffrn_reflns_limit_h_max 19
_diffrn_reflns_limit_h_min -18
_diffrn_reflns_limit_k_max 4
_diffrn_reflns_limit_k_min -6
_diffrn_reflns_limit_l_max 25
_diffrn_reflns_limit_l_min -20
_diffrn_reflns_number 6464
_diffrn_reflns_theta_full 66.97
_diffrn_reflns_theta_max 73.27
_diffrn_reflns_theta_min 3.05
_exptl_absorpt_coefficient_mu 0.551
_exptl_absorpt_correction_T_max 0.959
_exptl_absorpt_correction_T_min 0.878
_exptl_absorpt_correction_type analytical
_exptl_absorpt_process_details
;
CrysAlisPro, Agilent Technologies,
Version 1.171.35.11 (release 16-05-2011 CrysAlis171 .NET)
(compiled May 16 2011,17:55:39)
Analytical numeric absorption correction using a multifaceted crystal
model based on expressions derived by R.C. Clark & J.S. Reid.
(Clark, R. C. & Reid, J. S. (1995). Acta Cryst. A51, 887-897)
;
_exptl_crystal_colour colorless
_exptl_crystal_density_diffrn 1.198
_exptl_crystal_density_method 'not measured'
_exptl_crystal_description prism
_exptl_crystal_F_000 640
_exptl_crystal_size_max 0.4297
_exptl_crystal_size_mid 0.1639
_exptl_crystal_size_min 0.0755
_refine_diff_density_max 0.208
_refine_diff_density_min -0.153
_refine_diff_density_rms 0.031
_refine_ls_extinction_method none
_refine_ls_goodness_of_fit_ref 1.043
_refine_ls_hydrogen_treatment constr
_refine_ls_matrix_type full
_refine_ls_number_parameters 208
_refine_ls_number_reflns 3240
_refine_ls_number_restraints 0
_refine_ls_restrained_S_all 1.043
_refine_ls_R_factor_all 0.0401
_refine_ls_R_factor_gt 0.0365
_refine_ls_shift/su_max 0.000
_refine_ls_shift/su_mean 0.000
_refine_ls_structure_factor_coef Fsqd
_refine_ls_weighting_details 'calc w=1/[\s^2^(Fo^2^)+(0.0523P)^2^+0.3402P] where P=(Fo^2^+2Fc^2^)/3'
_refine_ls_weighting_scheme calc
_refine_ls_wR_factor_gt 0.0990
_refine_ls_wR_factor_ref 0.1022
_reflns_number_gt 2902
_reflns_number_total 3240
_reflns_threshold_expression >2sigma(I)
_cod_data_source_file c3sc50806d.txt
_cod_data_source_block 4
_cod_original_cell_volume 1665.00(7)
_cod_original_sg_symbol_H-M 'P 21/c'
_cod_database_code 1514643

loop_
_symmetry_equiv_pos_as_xyz
'x, y, z'
'-x, y+1/2, -z+1/2'
'-x, -y, -z'
'x, -y-1/2, z-1/2'

loop_
_atom_site_label
_atom_site_type_symbol
_atom_site_fract_x
_atom_site_fract_y
_atom_site_fract_z
_atom_site_U_iso_or_equiv
_atom_site_adp_type
_atom_site_occupancy
_atom_site_symmetry_multiplicity
_atom_site_calc_flag
_atom_site_refinement_flags
O23 O 0.43799(6) 1.29652(17) 0.54377(5) 0.0452(2) Uani 1 1 d .
C1 C 0.29253(8) 0.7445(2) 0.68511(6) 0.0378(3) Uani 1 1 d .
H1 H 0.3366 0.6294 0.7141 0.045 Uiso 1 1 calc R
C2 C 0.20025(9) 0.7145(2) 0.67032(7) 0.0438(3) Uani 1 1 d .
H2 H 0.1816 0.5792 0.6892 0.053 Uiso 1 1 calc R
C3 C 0.13529(8) 0.8806(3) 0.62833(7) 0.0449(3) Uani 1 1 d .
H3 H 0.0721 0.8599 0.6183 0.054 Uiso 1 1 calc R
C4 C 0.16283(8) 1.0770(2) 0.60110(7) 0.0448(3) Uani 1 1 d .
H4 H 0.1186 1.1919 0.5722 0.054 Uiso 1 1 calc R
C5 C 0.25524(8) 1.1065(2) 0.61593(6) 0.0380(3) Uani 1 1 d .
H5 H 0.2736 1.2420 0.5970 0.046 Uiso 1 1 calc R
C6 C 0.32111(7) 0.9410(2) 0.65800(6) 0.0318(2) Uani 1 1 d .
C7 C 0.42054(7) 0.9706(2) 0.67096(6) 0.0357(3) Uani 1 1 d .
H7A H 0.4612 0.9067 0.7188 0.043 Uiso 1 1 calc R
H7B H 0.4344 1.1446 0.6700 0.043 Uiso 1 1 calc R
C8 C 0.44047(7) 0.8368(2) 0.61440(6) 0.0348(3) Uani 1 1 d .
H8A H 0.4253 0.6634 0.6148 0.042 Uiso 1 1 calc R
H8B H 0.4003 0.9024 0.5667 0.042 Uiso 1 1 calc R
C9 C 0.54007(7) 0.8606(2) 0.62699(5) 0.0300(2) Uani 1 1 d .
C10 C 0.57382(7) 1.04955(19) 0.59962(5) 0.0296(2) Uani 1 1 d .
C11 C 0.66691(7) 1.05448(19) 0.61238(6) 0.0305(2) Uani 1 1 d .
H11 H 0.6883 1.1817 0.5926 0.037 Uiso 1 1 calc R
C12 C 0.72869(7) 0.8790(2) 0.65310(6) 0.0311(2) Uani 1 1 d .
C13 C 0.69543(8) 0.6958(2) 0.68149(6) 0.0350(2) Uani 1 1 d .
H13 H 0.7365 0.5748 0.7104 0.042 Uiso 1 1 calc R
C14 C 0.60335(8) 0.6871(2) 0.66832(6) 0.0340(2) Uani 1 1 d .
H14 H 0.5826 0.5585 0.6881 0.041 Uiso 1 1 calc R
C15 C 0.82883(7) 0.8834(2) 0.66571(6) 0.0384(3) Uani 1 1 d .
H15A H 0.8682 0.8765 0.7177 0.046 Uiso 1 1 calc R
H15B H 0.8414 1.0389 0.6480 0.046 Uiso 1 1 calc R
C16 C 0.85594(7) 0.6781(2) 0.63002(6) 0.0322(2) Uani 1 1 d .
C17 C 0.79743(8) 0.5970(2) 0.56211(6) 0.0408(3) Uani 1 1 d .
H17 H 0.7379 0.6668 0.5380 0.049 Uiso 1 1 calc R
C18 C 0.82474(9) 0.4161(3) 0.52920(6) 0.0462(3) Uani 1 1 d .
H18 H 0.7840 0.3632 0.4827 0.055 Uiso 1 1 calc R
C19 C 0.91100(9) 0.3122(3) 0.56374(7) 0.0459(3) Uani 1 1 d .
H19 H 0.9301 0.1897 0.5409 0.055 Uiso 1 1 calc R
C20 C 0.96920(8) 0.3877(3) 0.63163(7) 0.0466(3) Uani 1 1 d .
H20 H 1.0282 0.3152 0.6560 0.056 Uiso 1 1 calc R
C21 C 0.94174(7) 0.5692(2) 0.66431(6) 0.0403(3) Uani 1 1 d .
H21 H 0.9824 0.6200 0.7110 0.048 Uiso 1 1 calc R
C22 C 0.51701(8) 1.2498(2) 0.55548(6) 0.0363(3) Uani 1 1 d .
H22 H 0.5453 1.3528 0.5340 0.044 Uiso 1 1 calc R

loop_
_atom_site_aniso_label
_atom_site_aniso_U_11
_atom_site_aniso_U_22
_atom_site_aniso_U_33
_atom_site_aniso_U_23
_atom_site_aniso_U_13
_atom_site_aniso_U_12
O23 0.0343(4) 0.0478(5) 0.0462(5) -0.0022(4) 0.0102(4) 0.0128(4)
C1 0.0388(6) 0.0373(6) 0.0382(6) -0.0005(5) 0.0173(5) 0.0028(5)
C2 0.0461(7) 0.0437(7) 0.0491(7) -0.0028(5) 0.0274(6) -0.0080(5)
C3 0.0313(6) 0.0544(8) 0.0548(7) -0.0094(6) 0.0238(5) -0.0029(5)
C4 0.0351(6) 0.0456(7) 0.0540(7) 0.0006(6) 0.0194(5) 0.0103(5)
C5 0.0377(6) 0.0362(6) 0.0452(6) 0.0013(5) 0.0226(5) 0.0031(5)
C6 0.0314(5) 0.0357(6) 0.0323(5) -0.0075(4) 0.0175(4) 0.0013(4)
C7 0.0300(5) 0.0436(6) 0.0354(5) -0.0078(5) 0.0160(4) -0.0003(5)
C8 0.0294(5) 0.0386(6) 0.0401(6) -0.0094(5) 0.0186(4) -0.0023(4)
C9 0.0279(5) 0.0344(5) 0.0304(5) -0.0074(4) 0.0149(4) 0.0001(4)
C10 0.0289(5) 0.0312(5) 0.0285(5) -0.0038(4) 0.0120(4) 0.0030(4)
C11 0.0316(5) 0.0296(5) 0.0330(5) -0.0022(4) 0.0164(4) -0.0008(4)
C12 0.0261(5) 0.0351(6) 0.0322(5) -0.0046(4) 0.0125(4) 0.0002(4)
C13 0.0331(5) 0.0360(6) 0.0347(5) 0.0046(4) 0.0135(4) 0.0068(4)
C14 0.0360(6) 0.0354(6) 0.0351(5) 0.0016(4) 0.0193(5) -0.0007(4)
C15 0.0257(5) 0.0432(6) 0.0442(6) -0.0054(5) 0.0131(5) -0.0009(5)
C16 0.0239(5) 0.0388(6) 0.0358(5) 0.0024(4) 0.0145(4) -0.0004(4)
C17 0.0297(5) 0.0531(7) 0.0351(6) 0.0031(5) 0.0097(5) 0.0086(5)
C18 0.0415(7) 0.0606(8) 0.0327(6) -0.0046(6) 0.0123(5) 0.0043(6)
C19 0.0402(6) 0.0545(8) 0.0472(7) -0.0067(6) 0.0229(5) 0.0052(6)
C20 0.0268(5) 0.0568(8) 0.0523(7) -0.0041(6) 0.0133(5) 0.0083(5)
C21 0.0243(5) 0.0518(7) 0.0403(6) -0.0050(5) 0.0095(4) 0.0013(5)
C22 0.0372(6) 0.0353(6) 0.0340(5) -0.0019(5) 0.0131(5) 0.0055(5)

loop_
_atom_type_symbol
_atom_type_description
_atom_type_scat_dispersion_real
_atom_type_scat_dispersion_imag
_atom_type_scat_source
C C 0.0181 0.0091 'International Tables Vol C Tables 4.2.6.8 and 6.1.1.4'
H H 0.0000 0.0000 'International Tables Vol C Tables 4.2.6.8 and 6.1.1.4'
O O 0.0492 0.0322 'International Tables Vol C Tables 4.2.6.8 and 6.1.1.4'

loop_
_geom_angle_atom_site_label_1
_geom_angle_atom_site_label_2
_geom_angle_atom_site_label_3
_geom_angle
C2 C1 C6 120.71(11)
C2 C1 H1 119.6
C6 C1 H1 119.6
C3 C2 C1 120.32(12)
C3 C2 H2 119.8
C1 C2 H2 119.8
C4 C3 C2 119.55(11)
C4 C3 H3 120.2
C2 C3 H3 120.2
C3 C4 C5 120.03(11)
C3 C4 H4 120.0
C5 C4 H4 120.0
C6 C5 C4 120.97(11)
C6 C5 H5 119.5
C4 C5 H5 119.5
C5 C6 C1 118.43(10)
C5 C6 C7 120.15(10)
C1 C6 C7 121.37(10)
C6 C7 C8 111.31(9)
C6 C7 H7A 109.4
C8 C7 H7A 109.4
C6 C7 H7B 109.4
C8 C7 H7B 109.4
H7A C7 H7B 108.0
C9 C8 C7 112.24(9)
C9 C8 H8A 109.2
C7 C8 H8A 109.2
C9 C8 H8B 109.2
C7 C8 H8B 109.2
H8A C8 H8B 107.9
C14 C9 C10 117.11(9)
C14 C9 C8 118.95(10)
C10 C9 C8 123.94(10)
C11 C10 C9 120.21(10)
C11 C10 C22 115.28(10)
C9 C10 C22 124.50(10)
C12 C11 C10 121.83(10)
C12 C11 H11 119.1
C10 C11 H11 119.1
C11 C12 C13 117.71(10)
C11 C12 C15 121.52(10)
C13 C12 C15 120.77(10)
C14 C13 C12 120.94(10)
C14 C13 H13 119.5
C12 C13 H13 119.5
C13 C14 C9 122.16(10)
C13 C14 H14 118.9
C9 C14 H14 118.9
C12 C15 C16 114.15(9)
C12 C15 H15A 108.7
C16 C15 H15A 108.7
C12 C15 H15B 108.7
C16 C15 H15B 108.7
H15A C15 H15B 107.6
C21 C16 C17 118.03(11)
C21 C16 C15 120.24(10)
C17 C16 C15 121.71(10)
C18 C17 C16 120.95(10)
C18 C17 H17 119.5
C16 C17 H17 119.5
C19 C18 C17 120.21(11)
C19 C18 H18 119.9
C17 C18 H18 119.9
C20 C19 C18 119.52(12)
C20 C19 H19 120.2
C18 C19 H19 120.2
C19 C20 C21 120.10(11)
C19 C20 H20 119.9
C21 C20 H20 119.9
C20 C21 C16 121.17(11)
C20 C21 H21 119.4
C16 C21 H21 119.4
O23 C22 C10 126.75(11)
O23 C22 H22 116.6
C10 C22 H22 116.6

loop_
_geom_bond_atom_site_label_1
_geom_bond_atom_site_label_2
_geom_bond_distance
O23 C22 1.2125(14)
C1 C2 1.3877(16)
C1 C6 1.3891(16)
C1 H1 0.9500
C2 C3 1.3822(19)
C2 H2 0.9500
C3 C4 1.3818(19)
C3 H3 0.9500
C4 C5 1.3892(16)
C4 H4 0.9500
C5 C6 1.3879(16)
C5 H5 0.9500
C6 C7 1.5092(14)
C7 C8 1.5337(14)
C7 H7A 0.9900
C7 H7B 0.9900
C8 C9 1.5111(13)
C8 H8A 0.9900
C8 H8B 0.9900
C9 C14 1.3932(16)
C9 C10 1.4046(15)
C10 C11 1.4014(14)
C10 C22 1.4768(15)
C11 C12 1.3859(15)
C11 H11 0.9500
C12 C13 1.3890(16)
C12 C15 1.5139(14)
C13 C14 1.3836(15)
C13 H13 0.9500
C14 H14 0.9500
C15 C16 1.5180(16)
C15 H15A 0.9900
C15 H15B 0.9900
C16 C21 1.3874(15)
C16 C17 1.3908(16)
C17 C18 1.3849(18)
C17 H17 0.9500
C18 C19 1.3816(17)
C18 H18 0.9500
C19 C20 1.3798(18)
C19 H19 0.9500
C20 C21 1.3852(18)
C20 H20 0.9500
C21 H21 0.9500
C22 H22 0.9500
